data_7000891
loop_
_publ_author_name
'Godard, Cyril'
'Duckett, Simon B.'
'Polas, Stacey'
'Tooze, Robert'
'Whitwood, Adrian C.'

_publ_section_title
;
 An NMR study of cobalt-catalyzed hydroformylation using para-hydrogen
 induced polarisation
;
_journal_issue 14
_journal_name_full 'Dalton Transactions'
_journal_page_first 2496
_journal_page_last 2509
_journal_paper_doi 10.1039/b815853c
_journal_year 2009
_chemical_formula_moiety 'C42 H30 Co2 O6 P2'
_chemical_formula_sum 'C42 H30 Co2 O6 P2'
_chemical_formula_weight 810.46
_chemical_name_systematic
;
?
;
_space_group_IT_number 148
_symmetry_cell_setting hexagonal
_symmetry_space_group_name_Hall '-R 3'
_symmetry_space_group_name_H-M 'R -3 :H'
_atom_sites_solution_hydrogens geom
_atom_sites_solution_primary direct
_atom_sites_solution_secondary difmap
_audit_creation_method SHELXL-97
_cell_angle_alpha 90.00
_cell_angle_beta 90.00
_cell_angle_gamma 120.00
_cell_formula_units_Z 3
_cell_length_a 15.2724(19)
_cell_length_b 15.2724(19)
_cell_length_c 13.854(4)
_cell_measurement_reflns_used 4772
_cell_measurement_temperature 393(2)
_cell_measurement_theta_max 24.91
_cell_measurement_theta_min 2.67
_cell_volume 2798.5(9)
_computing_cell_refinement 'Bruker SMART'
_computing_data_collection 'Bruker SMART'
_computing_data_reduction 'Bruker SAINT'
_computing_molecular_graphics 'Bruker SHELXTL'
_computing_publication_material 'Bruker SHELXTL'
_computing_structure_refinement 'SHELXL-97 (Sheldrick, 1997)'
_computing_structure_solution 'SHELXS-97 (Sheldrick, 1990)'
_diffrn_ambient_temperature 393(2)
_diffrn_measured_fraction_theta_full 0.992
_diffrn_measured_fraction_theta_max 0.992
_diffrn_measurement_device_type 'CCD area detector'
_diffrn_measurement_method 'phi and omega scans'
_diffrn_radiation_monochromator graphite
_diffrn_radiation_source 'fine-focus sealed tube'
_diffrn_radiation_type MoK\a
_diffrn_radiation_wavelength 0.71073
_diffrn_reflns_av_R_equivalents 0.0342
_diffrn_reflns_av_sigmaI/netI 0.0234
_diffrn_reflns_limit_h_max 18
_diffrn_reflns_limit_h_min -18
_diffrn_reflns_limit_k_max 17
_diffrn_reflns_limit_k_min -18
_diffrn_reflns_limit_l_max 16
_diffrn_reflns_limit_l_min -16
_diffrn_reflns_number 6523
_diffrn_reflns_theta_full 25.01
_diffrn_reflns_theta_max 25.01
_diffrn_reflns_theta_min 2.13
_exptl_absorpt_coefficient_mu 1.022
_exptl_absorpt_correction_T_max 0.980
_exptl_absorpt_correction_T_min 0.769
_exptl_absorpt_correction_type multi-scan
_exptl_absorpt_process_details 'SADABS v2.03; (Sheldrick)'
_exptl_crystal_colour orange
_exptl_crystal_density_diffrn 1.443
_exptl_crystal_density_method 'not measured'
_exptl_crystal_description plate
_exptl_crystal_F_000 1242
_exptl_crystal_size_max 0.19
_exptl_crystal_size_mid 0.18
_exptl_crystal_size_min 0.02
_refine_diff_density_max 0.339
_refine_diff_density_min -0.293
_refine_diff_density_rms 0.052
_refine_ls_extinction_method none
_refine_ls_goodness_of_fit_ref 1.110
_refine_ls_hydrogen_treatment constr
_refine_ls_matrix_type full
_refine_ls_number_parameters 79
_refine_ls_number_reflns 1091
_refine_ls_number_restraints 0
_refine_ls_restrained_S_all 1.110
_refine_ls_R_factor_all 0.0261
_refine_ls_R_factor_gt 0.0242
_refine_ls_shift/su_max 0.000
_refine_ls_shift/su_mean 0.000
_refine_ls_structure_factor_coef Fsqd
_refine_ls_weighting_details 'calc w=1/[\s^2^(Fo^2^)+(0.0419P)^2^+1.2809P] where P=(Fo^2^+2Fc^2^)/3'
_refine_ls_weighting_scheme calc
_refine_ls_wR_factor_gt 0.0671
_refine_ls_wR_factor_ref 0.0679
_reflns_number_gt 1013
_reflns_number_total 1091
_reflns_threshold_expression >2sigma(I)
_cod_data_source_file b815853c.txt
_cod_data_source_block sbd0420m
_cod_depositor_comments
;
The following automatic conversions were performed:
'_symmetry_cell_setting' value 'Hexagonal' changed to 'hexagonal'
according to '/home/saulius/struct/CIF-dictionaries/cif_core.dic'
dictionary named 'cif_core.dic' version 2.4.1 from 2010-06-29.

Automatic conversion script
Id: cif_fix_enum 1527 2010-12-29 10:47:43Z saulius 

2018-09-03
Z value and formula fixed to values more according to usual
chemical conventions.                 miguel
;
_cod_original_formula_sum 'C21 H15 Co O3 P'
_cod_original_formula_weight 405.23
_cod_original_formula_moiety 'C21 H15 Co O3 P'
_cod_original_formula_units_Z 6
_cod_original_sg_symbol_H-M R-3
_cod_database_code 7000891

loop_
_symmetry_equiv_pos_as_xyz
'x, y, z'
'-y, x-y, z'
'-x+y, -x, z'
'x+2/3, y+1/3, z+1/3'
'-y+2/3, x-y+1/3, z+1/3'
'-x+y+2/3, -x+1/3, z+1/3'
'x+1/3, y+2/3, z+2/3'
'-y+1/3, x-y+2/3, z+2/3'
'-x+y+1/3, -x+2/3, z+2/3'
'-x, -y, -z'
'y, -x+y, -z'
'x-y, x, -z'
'-x+2/3, -y+1/3, -z+1/3'
'y+2/3, -x+y+1/3, -z+1/3'
'x-y+2/3, x+1/3, -z+1/3'
'-x+1/3, -y+2/3, -z+2/3'
'y+1/3, -x+y+2/3, -z+2/3'
'x-y+1/3, x+2/3, -z+2/3'

loop_
_atom_site_label
_atom_site_type_symbol
_atom_site_fract_x
_atom_site_fract_y
_atom_site_fract_z
_atom_site_U_iso_or_equiv
_atom_site_adp_type
_atom_site_occupancy
_atom_site_symmetry_multiplicity
_atom_site_calc_flag
_atom_site_refinement_flags
_atom_site_disorder_assembly
_atom_site_disorder_group
C1 C 0.71447(11) 0.24831(11) 0.41945(10) 0.0224(3) Uani 1 1 d . . .
C2 C 0.76876(11) 0.32046(11) 0.64104(10) 0.0233(4) Uani 1 1 d . . .
C3 C 0.86568(13) 0.37626(14) 0.60310(12) 0.0344(4) Uani 1 1 d . . .
H3 H 0.8773 0.4182 0.5502 0.041 Uiso 1 1 calc R . .
C4 C 0.94508(14) 0.36951(17) 0.64384(14) 0.0450(5) Uani 1 1 d . . .
H4 H 1.0099 0.4077 0.6187 0.054 Uiso 1 1 calc R . .
C5 C 0.92813(16) 0.30623(17) 0.72177(14) 0.0462(5) Uani 1 1 d . . .
H5 H 0.9814 0.3016 0.7487 0.055 Uiso 1 1 calc R . .
C6 C 0.83251(16) 0.25032(15) 0.75913(13) 0.0418(5) Uani 1 1 d . . .
H6 H 0.8211 0.2076 0.8113 0.050 Uiso 1 1 calc R . .
C7 C 0.75257(14) 0.25721(13) 0.71930(12) 0.0299(4) Uani 1 1 d . . .
H7 H 0.6880 0.2193 0.7452 0.036 Uiso 1 1 calc R . .
Co1 Co 0.6667 0.3333 0.42899(2) 0.01699(15) Uani 1 3 d S . .
O1 O 0.74541(9) 0.19376(9) 0.41499(8) 0.0324(3) Uani 1 1 d . . .
P1 P 0.6667 0.3333 0.58703(4) 0.01828(18) Uani 1 3 d S . .

loop_
_atom_site_aniso_label
_atom_site_aniso_U_11
_atom_site_aniso_U_22
_atom_site_aniso_U_33
_atom_site_aniso_U_23
_atom_site_aniso_U_13
_atom_site_aniso_U_12
C1 0.0240(8) 0.0235(8) 0.0167(7) -0.0006(6) -0.0027(6) 0.0096(7)
C2 0.0263(8) 0.0281(8) 0.0184(8) -0.0070(6) -0.0054(6) 0.0157(7)
C3 0.0279(9) 0.0457(10) 0.0264(9) -0.0032(7) -0.0050(7) 0.0159(8)
C4 0.0271(9) 0.0664(13) 0.0410(11) -0.0148(10) -0.0084(8) 0.0229(9)
C5 0.0478(12) 0.0707(14) 0.0396(11) -0.0200(10) -0.0209(9) 0.0441(11)
C6 0.0578(12) 0.0548(12) 0.0312(10) -0.0047(8) -0.0119(9) 0.0419(11)
C7 0.0386(9) 0.0374(9) 0.0220(8) -0.0012(7) -0.0035(7) 0.0252(8)
Co1 0.01867(17) 0.01867(17) 0.0136(2) 0.000 0.000 0.00933(9)
O1 0.0400(7) 0.0329(6) 0.0339(7) -0.0025(5) -0.0051(5) 0.0254(6)
P1 0.0204(2) 0.0204(2) 0.0141(3) 0.000 0.000 0.01018(12)

loop_
_atom_type_symbol
_atom_type_description
_atom_type_scat_dispersion_real
_atom_type_scat_dispersion_imag
_atom_type_scat_source
C C 0.0033 0.0016 'International Tables Vol C Tables 4.2.6.8 and 6.1.1.4'
H H 0.0000 0.0000 'International Tables Vol C Tables 4.2.6.8 and 6.1.1.4'
Co Co 0.3494 0.9721 'International Tables Vol C Tables 4.2.6.8 and 6.1.1.4'
O O 0.0106 0.0060 'International Tables Vol C Tables 4.2.6.8 and 6.1.1.4'
P P 0.1023 0.0942 'International Tables Vol C Tables 4.2.6.8 and 6.1.1.4'

loop_
_geom_angle_atom_site_label_1
_geom_angle_atom_site_label_2
_geom_angle_atom_site_label_3
_geom_angle
_geom_angle_site_symmetry_1
_geom_angle_site_symmetry_3
_geom_angle_publ_flag
O1 C1 Co1 178.83(13) . . ?
C7 C2 C3 119.08(15) . . ?
C7 C2 P1 121.99(12) . . ?
C3 C2 P1 118.93(12) . . ?
C4 C3 C2 120.19(17) . . ?
C4 C3 H3 119.9 . . ?
C2 C3 H3 119.9 . . ?
C5 C4 C3 120.26(18) . . ?
C5 C4 H4 119.9 . . ?
C3 C4 H4 119.9 . . ?
C6 C5 C4 119.86(17) . . ?
C6 C5 H5 120.1 . . ?
C4 C5 H5 120.1 . . ?
C5 C6 C7 120.31(18) . . ?
C5 C6 H6 119.8 . . ?
C7 C6 H6 119.8 . . ?
C2 C7 C6 120.29(17) . . ?
C2 C7 H7 119.9 . . ?
C6 C7 H7 119.9 . . ?
C1 Co1 C1 119.457(12) . 2_655 ?
C1 Co1 C1 119.457(12) . 3_665 ?
C1 Co1 C1 119.457(12) 2_655 3_665 ?
C1 Co1 P1 94.25(5) . . ?
C1 Co1 P1 94.25(5) 2_655 . ?
C1 Co1 P1 94.25(5) 3_665 . ?
C1 Co1 Co1 85.75(5) . 16_655 ?
C1 Co1 Co1 85.75(5) 2_655 16_655 ?
C1 Co1 Co1 85.75(5) 3_665 16_655 ?
P1 Co1 Co1 180.0 . 16_655 ?
C2 P1 C2 104.37(6) . 3_665 ?
C2 P1 C2 104.37(6) . 2_655 ?
C2 P1 C2 104.37(6) 3_665 2_655 ?
C2 P1 Co1 114.18(5) . . ?
C2 P1 Co1 114.18(5) 3_665 . ?
C2 P1 Co1 114.18(5) 2_655 . ?

loop_
_geom_bond_atom_site_label_1
_geom_bond_atom_site_label_2
_geom_bond_distance
_geom_bond_site_symmetry_2
_geom_bond_publ_flag
C1 O1 1.1467(19) . ?
C1 Co1 1.7845(16) . ?
C2 C7 1.390(2) . ?
C2 C3 1.390(2) . ?
C2 P1 1.8265(15) . ?
C3 C4 1.387(3) . ?
C3 H3 0.9300 . ?
C4 C5 1.384(3) . ?
C4 H4 0.9300 . ?
C5 C6 1.372(3) . ?
C5 H5 0.9300 . ?
C6 C7 1.391(2) . ?
C6 H6 0.9300 . ?
C7 H7 0.9300 . ?
Co1 C1 1.7845(16) 2_655 ?
Co1 C1 1.7845(16) 3_665 ?
Co1 P1 2.1895(9) . ?
Co1 Co1 2.6506(9) 16_655 ?
P1 C2 1.8265(15) 3_665 ?
P1 C2 1.8265(15) 2_655 ?

loop_
_geom_torsion_atom_site_label_1
_geom_torsion_atom_site_label_2
_geom_torsion_atom_site_label_3
_geom_torsion_atom_site_label_4
_geom_torsion
_geom_torsion_site_symmetry_1
_geom_torsion_site_symmetry_2
_geom_torsion_site_symmetry_3
_geom_torsion_site_symmetry_4
_geom_torsion_publ_flag
C7 C2 C3 C4 -0.8(2) . . . . ?
P1 C2 C3 C4 178.74(14) . . . . ?
C2 C3 C4 C5 0.8(3) . . . . ?
C3 C4 C5 C6 -0.3(3) . . . . ?
C4 C5 C6 C7 -0.2(3) . . . . ?
C3 C2 C7 C6 0.2(2) . . . . ?
P1 C2 C7 C6 -179.27(13) . . . . ?
C5 C6 C7 C2 0.3(3) . . . . ?
C7 C2 P1 C2 -11.36(15) . . . 3_665 ?
C3 C2 P1 C2 169.15(12) . . . 3_665 ?
C7 C2 P1 C2 97.92(10) . . . 2_655 ?
C3 C2 P1 C2 -81.57(17) . . . 2_655 ?
C7 C2 P1 Co1 -136.72(12) . . . . ?
C3 C2 P1 Co1 43.79(14) . . . . ?
C1 Co1 P1 C2 33.32(7) . . . . ?
C1 Co1 P1 C2 -86.68(7) 2_655 . . . ?
C1 Co1 P1 C2 153.32(7) 3_665 . . . ?
C1 Co1 P1 C2 -86.68(7) . . . 3_665 ?
C1 Co1 P1 C2 153.32(7) 2_655 . . 3_665 ?
C1 Co1 P1 C2 33.32(7) 3_665 . . 3_665 ?
C1 Co1 P1 C2 153.32(7) . . . 2_655 ?
C1 Co1 P1 C2 33.32(7) 2_655 . . 2_655 ?
C1 Co1 P1 C2 -86.68(7) 3_665 . . 2_655 ?
